data_7717526
loop_
_publ_author_name
'Kumar, Ashish'
'Kim, Dooyoung'
'Nguyen, Giao'
'Jiang, Chenggang'
'Chakraborty, Soumi'
'Teets, Thomas S.'

_publ_section_title
;
 Photophysical properties of three-coordinate heteroleptic Cu(I)
 &#x3b2;-diketiminate triarylphosphine complexes.
;
_journal_name_full 'Dalton transactions (Cambridge, England : 2003)'
_journal_paper_doi 10.1039/d4dt02681k
_journal_year 2024
_chemical_formula_sum 'C47 H56 Cu N2 P'
_chemical_formula_weight 743.44
_space_group_crystal_system monoclinic
_space_group_IT_number 14
_space_group_name_Hall '-P 2yn'
_space_group_name_H-M_alt 'P 1 21/n 1'
_atom_sites_solution_hydrogens geom
_audit_creation_method SHELXL-2018/3
_audit_update_record
;
2024-09-06 deposited with the CCDC.	2024-11-11 downloaded from the CCDC.
;
_cell_angle_alpha 90
_cell_angle_beta 111.832(2)
_cell_angle_gamma 90
_cell_formula_units_Z 8
_cell_length_a 23.339(3)
_cell_length_b 15.8665(19)
_cell_length_c 24.171(3)
_cell_measurement_reflns_used 9739
_cell_measurement_temperature 123(2)
_cell_measurement_theta_max 27.39
_cell_measurement_theta_min 2.18
_cell_volume 8308.8(18)
_computing_cell_refinement 'Bruker SAINT'
_computing_data_collection 'Bruker APEX2'
_computing_data_reduction 'Bruker SAINT'
_computing_molecular_graphics 'Bruker SHELXTL'
_computing_publication_material 'Bruker SHELXTL'
_computing_structure_refinement 'SHELXL-2018/3 (Sheldrick, 2018)'
_computing_structure_solution 'SHELXT 2018/2 (Sheldrick, 2018)'
_diffrn_ambient_temperature 123(2)
_diffrn_measured_fraction_theta_full 0.999
_diffrn_measured_fraction_theta_max 0.997
_diffrn_measurement_device_type 'Bruker APEX-II CCD'
_diffrn_measurement_method '\f and \w scans'
_diffrn_radiation_type MoK\a
_diffrn_radiation_wavelength 0.71073
_diffrn_reflns_av_R_equivalents 0.0388
_diffrn_reflns_av_unetI/netI 0.0509
_diffrn_reflns_Laue_measured_fraction_full 0.999
_diffrn_reflns_Laue_measured_fraction_max 0.997
_diffrn_reflns_limit_h_max 29
_diffrn_reflns_limit_h_min -27
_diffrn_reflns_limit_k_max 20
_diffrn_reflns_limit_k_min -20
_diffrn_reflns_limit_l_max 30
_diffrn_reflns_limit_l_min -27
_diffrn_reflns_number 49826
_diffrn_reflns_point_group_measured_fraction_full 0.999
_diffrn_reflns_point_group_measured_fraction_max 0.997
_diffrn_reflns_theta_full 25.242
_diffrn_reflns_theta_max 27.103
_diffrn_reflns_theta_min 1.530
_exptl_absorpt_coefficient_mu 0.597
_exptl_absorpt_correction_T_max 0.7456
_exptl_absorpt_correction_T_min 0.6888
_exptl_absorpt_correction_type multi-scan
_exptl_absorpt_process_details sadabs
_exptl_crystal_colour colourless
_exptl_crystal_density_diffrn 1.189
_exptl_crystal_description rock
_exptl_crystal_F_000 3168
_exptl_crystal_size_max 0.400
_exptl_crystal_size_mid 0.160
_exptl_crystal_size_min 0.100
_refine_diff_density_max 0.358
_refine_diff_density_min -0.362
_refine_diff_density_rms 0.057
_refine_ls_extinction_method none
_refine_ls_goodness_of_fit_ref 1.028
_refine_ls_hydrogen_treatment constr
_refine_ls_matrix_type full
_refine_ls_number_parameters 939
_refine_ls_number_reflns 18268
_refine_ls_number_restraints 0
_refine_ls_restrained_S_all 1.028
_refine_ls_R_factor_all 0.0637
_refine_ls_R_factor_gt 0.0385
_refine_ls_shift/su_max 0.002
_refine_ls_shift/su_mean 0.000
_refine_ls_structure_factor_coef Fsqd
_refine_ls_weighting_details 'w=1/[\s^2^(Fo^2^)+(0.0373P)^2^+2.4456P] where P=(Fo^2^+2Fc^2^)/3'
_refine_ls_weighting_scheme calc
_refine_ls_wR_factor_gt 0.0882
_refine_ls_wR_factor_ref 0.0990
_reflns_Friedel_coverage 0.000
_reflns_number_gt 12937
_reflns_number_total 18268
_reflns_threshold_expression 'I > 2\s(I)'
_cod_data_source_file d4dt02681k2.cif
_cod_data_source_block Cu9
_cod_original_cell_volume 8308.5(17)
_cod_original_sg_symbol_H-M 'P 21/n'
_cod_database_code 7717526
_shelx_shelxl_version_number 2018/3
_shelx_space_group_comment
; 
The symmetry employed for this shelxl refinement is uniquely defined 
by the following loop, which should always be used as a source of 
symmetry information in preference to the above space-group names. 
They are only intended as comments. 
;
_shelx_estimated_absorpt_t_min 0.796
_shelx_estimated_absorpt_t_max 0.943

loop_
_space_group_symop_operation_xyz
'x, y, z'
'-x+1/2, y+1/2, -z+1/2'
'-x, -y, -z'
'x-1/2, -y-1/2, z-1/2'

loop_
_atom_site_label
_atom_site_type_symbol
_atom_site_fract_x
_atom_site_fract_y
_atom_site_fract_z
_atom_site_U_iso_or_equiv
_atom_site_adp_type
_atom_site_occupancy
_atom_site_site_symmetry_order
_atom_site_calc_flag
_atom_site_refinement_flags_posn
_atom_site_refinement_flags_adp
_atom_site_refinement_flags_occupancy
_atom_site_disorder_assembly
_atom_site_disorder_group
P1A P 0.69827(2) 0.84643(3) 0.12548(2) 0.01552(11) Uani 1 1 d . . . . .
Cu1A Cu 0.62817(2) 0.77270(2) 0.14336(2) 0.01389(6) Uani 1 1 d . . . . .
P1 P 0.70323(2) 0.65838(3) 0.63389(2) 0.01512(11) Uani 1 1 d . . . . .
Cu1 Cu 0.63088(2) 0.73171(2) 0.64799(2) 0.01379(6) Uani 1 1 d . . . . .
N1 N 0.59945(7) 0.74090(10) 0.71271(7) 0.0152(3) Uani 1 1 d . . . . .
N2 N 0.57764(7) 0.81825(10) 0.59471(7) 0.0162(3) Uani 1 1 d . . . . .
N1A N 0.60915(7) 0.75980(10) 0.21566(7) 0.0144(3) Uani 1 1 d . . . . .
N2A N 0.56783(7) 0.69016(10) 0.09367(7) 0.0164(3) Uani 1 1 d . . . . .
C1A C 0.55997(9) 0.68957(13) 0.27809(9) 0.0228(5) Uani 1 1 d . . . . .
H1A1 H 0.596784 0.705940 0.312273 0.034 Uiso 1 1 calc R U . . .
H1A2 H 0.549420 0.630914 0.282783 0.034 Uiso 1 1 calc R U . . .
H1A3 H 0.525428 0.726270 0.275928 0.034 Uiso 1 1 calc R U . . .
C2A C 0.57283(8) 0.69824(12) 0.22104(8) 0.0160(4) Uani 1 1 d . . . . .
C3A C 0.54243(8) 0.64019(12) 0.17604(8) 0.0164(4) Uani 1 1 d . . . . .
H3AA H 0.523145 0.594598 0.187832 0.020 Uiso 1 1 calc R U . . .
C4A C 0.53631(8) 0.63961(12) 0.11604(9) 0.0173(4) Uani 1 1 d . . . . .
C5A C 0.48870(10) 0.57850(14) 0.07621(10) 0.0274(5) Uani 1 1 d . . . . .
H5A1 H 0.448135 0.605808 0.060917 0.041 Uiso 1 1 calc R U . . .
H5A2 H 0.486903 0.528423 0.099246 0.041 Uiso 1 1 calc R U . . .
H5A3 H 0.500334 0.561827 0.042767 0.041 Uiso 1 1 calc R U . . .
C11A C 0.62730(9) 0.82372(12) 0.26086(8) 0.0162(4) Uani 1 1 d . . . . .
C12A C 0.58544(9) 0.88959(13) 0.25785(9) 0.0205(4) Uani 1 1 d . . . . .
C13A C 0.60401(10) 0.95230(13) 0.30107(9) 0.0239(5) Uani 1 1 d . . . . .
H13B H 0.576687 0.997593 0.299087 0.029 Uiso 1 1 calc R U . . .
C14A C 0.66113(10) 0.95039(14) 0.34676(9) 0.0256(5) Uani 1 1 d . . . . .
H14B H 0.672446 0.993169 0.376387 0.031 Uiso 1 1 calc R U . . .
C15A C 0.70179(10) 0.88592(13) 0.34920(9) 0.0243(5) Uani 1 1 d . . . . .
H15B H 0.740991 0.884838 0.380867 0.029 Uiso 1 1 calc R U . . .
C16A C 0.68664(9) 0.82237(13) 0.30625(8) 0.0191(4) Uani 1 1 d . . . . .
C21A C 0.55439(9) 0.68691(13) 0.03096(9) 0.0191(4) Uani 1 1 d . . . . .
C22A C 0.59427(9) 0.64079(13) 0.01029(9) 0.0212(4) Uani 1 1 d . . . . .
C23A C 0.58134(10) 0.63943(14) -0.05078(9) 0.0294(5) Uani 1 1 d . . . . .
H23A H 0.607584 0.608540 -0.065443 0.035 Uiso 1 1 calc R U . . .
C24A C 0.53136(11) 0.68183(15) -0.09048(10) 0.0342(6) Uani 1 1 d . . . . .
H24A H 0.522843 0.678964 -0.132051 0.041 Uiso 1 1 calc R U . . .
C25A C 0.49383(11) 0.72839(15) -0.06952(10) 0.0332(6) Uani 1 1 d . . . . .
H25A H 0.459955 0.758374 -0.097033 0.040 Uiso 1 1 calc R U . . .
C26A C 0.50441(10) 0.73250(14) -0.00894(9) 0.0242(5) Uani 1 1 d . . . . .
C31A C 0.76188(9) 0.78200(12) 0.12089(9) 0.0191(4) Uani 1 1 d . . . . .
C32A C 0.78418(10) 0.78919(14) 0.07536(10) 0.0311(5) Uani 1 1 d . . . . .
H32B H 0.764530 0.826166 0.042895 0.037 Uiso 1 1 calc R U . . .
C33A C 0.83538(12) 0.74233(16) 0.07702(12) 0.0429(7) Uani 1 1 d . . . . .
H33B H 0.850221 0.747115 0.045494 0.051 Uiso 1 1 calc R U . . .
C34A C 0.86449(11) 0.68920(16) 0.12416(12) 0.0390(6) Uani 1 1 d . . . . .
H34B H 0.899748 0.658078 0.125488 0.047 Uiso 1 1 calc R U . . .
C35A C 0.84233(10) 0.68121(15) 0.16954(11) 0.0336(6) Uani 1 1 d . . . . .
H35B H 0.862381 0.644558 0.202094 0.040 Uiso 1 1 calc R U . . .
C36A C 0.79101(10) 0.72647(13) 0.16763(10) 0.0257(5) Uani 1 1 d . . . . .
H36B H 0.775430 0.719662 0.198504 0.031 Uiso 1 1 calc R U . . .
C41A C 0.67500(9) 0.90644(12) 0.05590(9) 0.0187(4) Uani 1 1 d . . . . .
C42A C 0.63112(10) 0.87208(14) 0.00483(9) 0.0257(5) Uani 1 1 d . . . . .
H42B H 0.611771 0.820213 0.007087 0.031 Uiso 1 1 calc R U . . .
C43A C 0.61543(10) 0.91328(15) -0.04952(10) 0.0322(5) Uani 1 1 d . . . . .
H43B H 0.585100 0.889762 -0.084236 0.039 Uiso 1 1 calc R U . . .
C44A C 0.64371(10) 0.98817(15) -0.05327(10) 0.0324(6) Uani 1 1 d . . . . .
H44B H 0.633256 1.015777 -0.090613 0.039 Uiso 1 1 calc R U . . .
C45A C 0.68716(10) 1.02301(15) -0.00283(10) 0.0328(6) Uani 1 1 d . . . . .
H45B H 0.706520 1.074739 -0.005395 0.039 Uiso 1 1 calc R U . . .
C46A C 0.70263(10) 0.98251(13) 0.05168(10) 0.0259(5) Uani 1 1 d . . . . .
H46B H 0.732329 1.006972 0.086388 0.031 Uiso 1 1 calc R U . . .
C51A C 0.74091(9) 0.92461(12) 0.18146(9) 0.0186(4) Uani 1 1 d . . . . .
C52A C 0.80382(9) 0.94049(13) 0.19654(9) 0.0257(5) Uani 1 1 d . . . . .
H52B H 0.826145 0.910342 0.177118 0.031 Uiso 1 1 calc R U . . .
C53A C 0.83375(11) 0.99965(14) 0.23945(10) 0.0318(5) Uani 1 1 d . . . . .
H53B H 0.876583 1.009549 0.249462 0.038 Uiso 1 1 calc R U . . .
C54A C 0.80211(11) 1.04462(14) 0.26800(10) 0.0325(6) Uani 1 1 d . . . . .
H54B H 0.822967 1.085325 0.297425 0.039 Uiso 1 1 calc R U . . .
C55A C 0.73969(11) 1.02976(14) 0.25329(10) 0.0310(5) Uani 1 1 d . . . . .
H55B H 0.717615 1.060583 0.272637 0.037 Uiso 1 1 calc R U . . .
C56A C 0.70915(10) 0.96999(13) 0.21036(9) 0.0231(5) Uani 1 1 d . . . . .
H56B H 0.666377 0.960049 0.200688 0.028 Uiso 1 1 calc R U . . .
C61A C 0.52403(12) 0.9600(2) 0.16196(13) 0.0654(10) Uani 1 1 d . . . . .
H61A H 0.533791 1.015428 0.181079 0.098 Uiso 1 1 calc R U . . .
H61B H 0.483567 0.962159 0.129362 0.098 Uiso 1 1 calc R U . . .
H61C H 0.555573 0.944484 0.146077 0.098 Uiso 1 1 calc R U . . .
C62A C 0.52271(10) 0.89474(14) 0.20755(10) 0.0289(5) Uani 1 1 d . . . . .
H62A H 0.514180 0.838693 0.187170 0.035 Uiso 1 1 calc R U . . .
C63A C 0.47024(10) 0.91349(17) 0.22901(12) 0.0416(6) Uani 1 1 d . . . . .
H63A H 0.470601 0.871802 0.259058 0.062 Uiso 1 1 calc R U . . .
H63B H 0.430699 0.910692 0.195204 0.062 Uiso 1 1 calc R U . . .
H63C H 0.475721 0.970024 0.246561 0.062 Uiso 1 1 calc R U . . .
C71A C 0.73773(10) 0.68817(14) 0.35688(10) 0.0319(5) Uani 1 1 d . . . . .
H71A H 0.749801 0.715794 0.395824 0.048 Uiso 1 1 calc R U . . .
H71B H 0.768776 0.645915 0.358025 0.048 Uiso 1 1 calc R U . . .
H71C H 0.697610 0.660615 0.347361 0.048 Uiso 1 1 calc R U . . .
C72A C 0.73303(9) 0.75396(13) 0.30918(9) 0.0227(5) Uani 1 1 d . . . . .
H72A H 0.718034 0.724450 0.269800 0.027 Uiso 1 1 calc R U . . .
C73A C 0.79694(10) 0.78988(15) 0.31912(10) 0.0304(5) Uani 1 1 d . . . . .
H73A H 0.793250 0.833304 0.289154 0.046 Uiso 1 1 calc R U . . .
H73B H 0.823901 0.744585 0.315561 0.046 Uiso 1 1 calc R U . . .
H73C H 0.814593 0.814777 0.359026 0.046 Uiso 1 1 calc R U . . .
C81A C 0.70233(11) 0.58620(18) 0.03027(12) 0.0458(7) Uani 1 1 d . . . . .
H81A H 0.690710 0.544289 -0.001803 0.069 Uiso 1 1 calc R U . . .
H81B H 0.740010 0.567836 0.062721 0.069 Uiso 1 1 calc R U . . .
H81C H 0.709729 0.640587 0.014883 0.069 Uiso 1 1 calc R U . . .
C82A C 0.65011(10) 0.59541(14) 0.05370(10) 0.0266(5) Uani 1 1 d . . . . .
H82A H 0.666309 0.630604 0.090615 0.032 Uiso 1 1 calc R U . . .
C83A C 0.63398(11) 0.50894(15) 0.07199(11) 0.0374(6) Uani 1 1 d . . . . .
H83A H 0.602790 0.515581 0.089823 0.056 Uiso 1 1 calc R U . . .
H83B H 0.671168 0.483228 0.101094 0.056 Uiso 1 1 calc R U . . .
H83C H 0.617674 0.472658 0.036757 0.056 Uiso 1 1 calc R U . . .
C91A C 0.39503(11) 0.77137(18) -0.02095(12) 0.0452(7) Uani 1 1 d . . . . .
H91A H 0.383258 0.787120 -0.062933 0.068 Uiso 1 1 calc R U . . .
H91B H 0.370938 0.804550 -0.003085 0.068 Uiso 1 1 calc R U . . .
H91C H 0.386841 0.711264 -0.018127 0.068 Uiso 1 1 calc R U . . .
C92A C 0.46373(10) 0.78880(15) 0.01227(10) 0.0318(5) Uani 1 1 d . . . . .
H92A H 0.473853 0.777227 0.055544 0.038 Uiso 1 1 calc R U . . .
C93A C 0.47725(13) 0.88225(17) 0.00553(15) 0.0572(8) Uani 1 1 d . . . . .
H93A H 0.520524 0.894425 0.029776 0.086 Uiso 1 1 calc R U . . .
H93B H 0.450408 0.917460 0.018931 0.086 Uiso 1 1 calc R U . . .
H93C H 0.469447 0.894441 -0.036395 0.086 Uiso 1 1 calc R U . . .
C1 C 0.53820(10) 0.80776(13) 0.76494(9) 0.0245(5) Uani 1 1 d . . . . .
H1A H 0.511736 0.759264 0.763643 0.037 Uiso 1 1 calc R U . . .
H1B H 0.514663 0.859934 0.761565 0.037 Uiso 1 1 calc R U . . .
H1C H 0.573768 0.807644 0.802763 0.037 Uiso 1 1 calc R U . . .
C2 C 0.56066(9) 0.80225(12) 0.71340(8) 0.0164(4) Uani 1 1 d . . . . .
C3 C 0.53704(9) 0.86261(12) 0.66868(8) 0.0176(4) Uani 1 1 d . . . . .
H3A H 0.515110 0.907473 0.677880 0.021 Uiso 1 1 calc R U . . .
C4 C 0.54082(9) 0.86701(12) 0.61202(9) 0.0178(4) Uani 1 1 d . . . . .
C5 C 0.49740(10) 0.92939(14) 0.56920(10) 0.0298(5) Uani 1 1 d . . . . .
H5A H 0.516934 0.952577 0.542958 0.045 Uiso 1 1 calc R U . . .
H5B H 0.488196 0.975210 0.591795 0.045 Uiso 1 1 calc R U . . .
H5C H 0.459010 0.900707 0.545155 0.045 Uiso 1 1 calc R U . . .
C11 C 0.61008(9) 0.67424(12) 0.75543(8) 0.0161(4) Uani 1 1 d . . . . .
C12 C 0.65974(9) 0.67716(13) 0.81069(9) 0.0213(4) Uani 1 1 d . . . . .
C13 C 0.66855(10) 0.60968(13) 0.84970(9) 0.0259(5) Uani 1 1 d . . . . .
H13A H 0.702197 0.610892 0.886975 0.031 Uiso 1 1 calc R U . . .
C14 C 0.62945(10) 0.54092(14) 0.83546(9) 0.0254(5) Uani 1 1 d . . . . .
H14A H 0.635557 0.495987 0.863045 0.031 Uiso 1 1 calc R U . . .
C15 C 0.58148(9) 0.53817(13) 0.78082(10) 0.0252(5) Uani 1 1 d . . . . .
H15A H 0.554911 0.490534 0.770850 0.030 Uiso 1 1 calc R U . . .
C16 C 0.57113(9) 0.60363(13) 0.73998(9) 0.0215(4) Uani 1 1 d . . . . .
C21 C 0.57324(9) 0.82471(12) 0.53397(9) 0.0185(4) Uani 1 1 d . . . . .
C22 C 0.52742(9) 0.77934(13) 0.48882(9) 0.0226(5) Uani 1 1 d . . . . .
C23 C 0.52533(10) 0.78654(14) 0.43075(9) 0.0294(5) Uani 1 1 d . . . . .
H23B H 0.494833 0.756075 0.399858 0.035 Uiso 1 1 calc R U . . .
C24 C 0.56623(11) 0.83661(14) 0.41683(9) 0.0309(5) Uani 1 1 d . . . . .
H24B H 0.563295 0.841369 0.376682 0.037 Uiso 1 1 calc R U . . .
C25 C 0.61158(10) 0.87994(14) 0.46154(9) 0.0276(5) Uani 1 1 d . . . . .
H25B H 0.639905 0.914070 0.451747 0.033 Uiso 1 1 calc R U . . .
C26 C 0.61659(9) 0.87452(13) 0.52075(9) 0.0209(4) Uani 1 1 d . . . . .
C31 C 0.68183(9) 0.61071(13) 0.56010(9) 0.0201(4) Uani 1 1 d . . . . .
C32 C 0.67653(10) 0.52409(14) 0.55058(10) 0.0273(5) Uani 1 1 d . . . . .
H32A H 0.685682 0.486677 0.583435 0.033 Uiso 1 1 calc R U . . .
C33 C 0.65778(11) 0.49228(16) 0.49282(11) 0.0392(6) Uani 1 1 d . . . . .
H33A H 0.654295 0.433083 0.486570 0.047 Uiso 1 1 calc R U . . .
C34 C 0.64425(10) 0.54551(18) 0.44474(11) 0.0388(6) Uani 1 1 d . . . . .
H34A H 0.631891 0.523242 0.405544 0.047 Uiso 1 1 calc R U . . .
C35 C 0.64874(10) 0.63156(17) 0.45383(10) 0.0368(6) Uani 1 1 d . . . . .
H35A H 0.639363 0.668615 0.420759 0.044 Uiso 1 1 calc R U . . .
C36 C 0.66686(10) 0.66405(15) 0.51092(9) 0.0276(5) Uani 1 1 d . . . . .
H36A H 0.669122 0.723372 0.516661 0.033 Uiso 1 1 calc R U . . .
C41 C 0.77190(9) 0.72153(12) 0.64189(9) 0.0191(4) Uani 1 1 d . . . . .
C42 C 0.80706(10) 0.71156(14) 0.60739(10) 0.0294(5) Uani 1 1 d . . . . .
H42A H 0.793025 0.675431 0.573639 0.035 Uiso 1 1 calc R U . . .
C43 C 0.86291(11) 0.75393(15) 0.62157(12) 0.0375(6) Uani 1 1 d . . . . .
H43A H 0.886666 0.746660 0.597413 0.045 Uiso 1 1 calc R U . . .
C44 C 0.88375(11) 0.80591(15) 0.67002(12) 0.0390(6) Uani 1 1 d . . . . .
H44A H 0.922251 0.833935 0.679932 0.047 Uiso 1 1 calc R U . . .
C45 C 0.84886(11) 0.81764(16) 0.70448(11) 0.0399(6) Uani 1 1 d . . . . .
H45A H 0.863023 0.854312 0.737922 0.048 Uiso 1 1 calc R U . . .
C46 C 0.79303(10) 0.77586(13) 0.69031(10) 0.0274(5) Uani 1 1 d . . . . .
H46A H 0.768959 0.784524 0.714017 0.033 Uiso 1 1 calc R U . . .
C51 C 0.74047(9) 0.57149(12) 0.68414(8) 0.0179(4) Uani 1 1 d . . . . .
C52 C 0.79638(10) 0.53769(14) 0.68574(11) 0.0317(5) Uani 1 1 d . . . . .
H52A H 0.814293 0.558252 0.658934 0.038 Uiso 1 1 calc R U . . .
C53 C 0.82584(10) 0.47516(15) 0.72550(11) 0.0344(6) Uani 1 1 d . . . . .
H53A H 0.863652 0.452696 0.725717 0.041 Uiso 1 1 calc R U . . .
C54 C 0.80085(10) 0.44484(14) 0.76506(10) 0.0301(5) Uani 1 1 d . . . . .
H54A H 0.821613 0.402345 0.793021 0.036 Uiso 1 1 calc R U . . .
C55 C 0.74535(11) 0.47692(14) 0.76357(10) 0.0340(6) Uani 1 1 d . . . . .
H55A H 0.727731 0.456050 0.790522 0.041 Uiso 1 1 calc R U . . .
C56 C 0.71498(10) 0.53947(13) 0.72302(9) 0.0243(5) Uani 1 1 d . . . . .
H56A H 0.676455 0.560360 0.722008 0.029 Uiso 1 1 calc R U . . .
C61 C 0.71009(14) 0.7905(2) 0.88703(14) 0.0660(10) Uani 1 1 d . . . . .
H61D H 0.668893 0.803913 0.886484 0.099 Uiso 1 1 calc R U . . .
H61E H 0.734604 0.842298 0.893353 0.099 Uiso 1 1 calc R U . . .
H61F H 0.730493 0.750731 0.919394 0.099 Uiso 1 1 calc R U . . .
C62 C 0.70431(11) 0.75107(14) 0.82769(10) 0.0341(6) Uani 1 1 d . . . . .
H62 H 0.688122 0.795150 0.796106 0.041 Uiso 1 1 calc R U . . .
C63 C 0.76815(12) 0.72509(17) 0.83035(12) 0.0463(7) Uani 1 1 d . . . . .
H63D H 0.787401 0.687737 0.864552 0.069 Uiso 1 1 calc R U . . .
H63E H 0.793803 0.775408 0.834621 0.069 Uiso 1 1 calc R U . . .
H63F H 0.764308 0.695419 0.793571 0.069 Uiso 1 1 calc R U . . .
C71 C 0.52420(12) 0.5153(2) 0.64717(12) 0.0564(8) Uani 1 1 d . . . . .
H71D H 0.565054 0.512331 0.644535 0.085 Uiso 1 1 calc R U . . .
H71E H 0.492331 0.515121 0.606954 0.085 Uiso 1 1 calc R U . . .
H71F H 0.518425 0.466529 0.669420 0.085 Uiso 1 1 calc R U . . .
C72 C 0.51924(11) 0.59596(15) 0.67915(11) 0.0402(6) Uani 1 1 d . . . . .
H72 H 0.522353 0.644775 0.654254 0.048 Uiso 1 1 calc R U . . .
C73 C 0.45587(12) 0.5997(2) 0.68453(16) 0.0755(12) Uani 1 1 d . . . . .
H73D H 0.449791 0.548880 0.704739 0.113 Uiso 1 1 calc R U . . .
H73E H 0.423519 0.603055 0.644664 0.113 Uiso 1 1 calc R U . . .
H73F H 0.453795 0.649569 0.707642 0.113 Uiso 1 1 calc R U . . .
C81 C 0.41669(11) 0.73076(18) 0.45855(12) 0.0441(7) Uani 1 1 d . . . . .
H81D H 0.404443 0.790042 0.457136 0.066 Uiso 1 1 calc R U . . .
H81E H 0.389203 0.696063 0.471445 0.066 Uiso 1 1 calc R U . . .
H81F H 0.413819 0.712724 0.418824 0.066 Uiso 1 1 calc R U . . .
C82 C 0.48268(10) 0.72060(14) 0.50230(10) 0.0274(5) Uani 1 1 d . . . . .
H82 H 0.483558 0.735030 0.542874 0.033 Uiso 1 1 calc R U . . .
C83 C 0.50379(12) 0.62952(16) 0.50389(14) 0.0519(8) Uani 1 1 d . . . . .
H83D H 0.473978 0.592181 0.511329 0.078 Uiso 1 1 calc R U . . .
H83E H 0.544374 0.622715 0.535797 0.078 Uiso 1 1 calc R U . . .
H83F H 0.506593 0.615038 0.465560 0.078 Uiso 1 1 calc R U . . .
C91 C 0.64874(12) 1.01002(16) 0.57847(13) 0.0488(7) Uani 1 1 d . . . . .
H91D H 0.638365 1.042126 0.541384 0.073 Uiso 1 1 calc R U . . .
H91E H 0.682990 1.037619 0.610087 0.073 Uiso 1 1 calc R U . . .
H91F H 0.612692 1.007642 0.589974 0.073 Uiso 1 1 calc R U . . .
C92 C 0.66764(10) 0.92099(14) 0.56912(9) 0.0263(5) Uani 1 1 d . . . . .
H92 H 0.676086 0.889483 0.607173 0.032 Uiso 1 1 calc R U . . .
C93 C 0.72778(10) 0.92360(16) 0.55799(11) 0.0386(6) Uani 1 1 d . . . . .
H93D H 0.737969 0.866751 0.548688 0.058 Uiso 1 1 calc R U . . .
H93E H 0.761052 0.944492 0.593738 0.058 Uiso 1 1 calc R U . . .
H93F H 0.722972 0.961224 0.524404 0.058 Uiso 1 1 calc R U . . .

loop_
_atom_site_aniso_label
_atom_site_aniso_U_11
_atom_site_aniso_U_22
_atom_site_aniso_U_33
_atom_site_aniso_U_23
_atom_site_aniso_U_13
_atom_site_aniso_U_12
P1A 0.0159(3) 0.0156(3) 0.0155(2) 0.0007(2) 0.0063(2) -0.0014(2)
Cu1A 0.01350(12) 0.01488(13) 0.01295(12) -0.00042(9) 0.00453(9) -0.00148(9)
P1 0.0152(3) 0.0159(3) 0.0157(3) 0.0004(2) 0.0074(2) 0.0014(2)
Cu1 0.01371(12) 0.01479(13) 0.01367(12) 0.00059(9) 0.00602(10) 0.00109(9)
N1 0.0148(8) 0.0156(8) 0.0156(8) 0.0001(7) 0.0061(7) 0.0005(7)
N2 0.0174(8) 0.0169(9) 0.0142(8) 0.0005(7) 0.0059(7) -0.0001(7)
N1A 0.0136(8) 0.0156(8) 0.0133(8) -0.0013(6) 0.0042(7) -0.0020(6)
N2A 0.0153(8) 0.0173(9) 0.0151(8) -0.0026(7) 0.0040(7) -0.0017(7)
C1A 0.0261(11) 0.0241(11) 0.0202(11) -0.0001(9) 0.0111(9) -0.0070(9)
C2A 0.0121(9) 0.0183(10) 0.0168(10) 0.0039(8) 0.0044(8) 0.0035(8)
C3A 0.0119(9) 0.0143(10) 0.0229(10) 0.0003(8) 0.0063(8) -0.0011(8)
C4A 0.0142(10) 0.0146(10) 0.0203(10) -0.0034(8) 0.0032(8) -0.0004(8)
C5A 0.0245(12) 0.0292(12) 0.0262(12) -0.0061(10) 0.0067(10) -0.0122(10)
C11A 0.0201(10) 0.0168(10) 0.0130(9) 0.0002(8) 0.0076(8) -0.0052(8)
C12A 0.0222(11) 0.0214(11) 0.0206(10) -0.0008(9) 0.0113(9) -0.0008(9)
C13A 0.0302(12) 0.0197(11) 0.0249(12) -0.0024(9) 0.0139(10) -0.0011(9)
C14A 0.0371(13) 0.0244(12) 0.0171(11) -0.0062(9) 0.0121(10) -0.0104(10)
C15A 0.0240(11) 0.0298(12) 0.0151(10) 0.0007(9) 0.0025(9) -0.0081(9)
C16A 0.0205(11) 0.0217(11) 0.0143(10) 0.0033(8) 0.0055(8) -0.0044(8)
C21A 0.0186(10) 0.0217(11) 0.0152(10) -0.0041(8) 0.0042(8) -0.0053(8)
C22A 0.0224(11) 0.0195(11) 0.0217(11) -0.0050(9) 0.0084(9) -0.0031(9)
C23A 0.0368(13) 0.0300(13) 0.0250(12) -0.0075(10) 0.0156(10) -0.0017(10)
C24A 0.0475(15) 0.0397(15) 0.0137(11) -0.0022(10) 0.0092(10) 0.0012(12)
C25A 0.0353(14) 0.0381(14) 0.0178(11) 0.0000(10) 0.0000(10) 0.0038(11)
C26A 0.0230(11) 0.0287(12) 0.0172(10) -0.0036(9) 0.0032(9) 0.0007(9)
C31A 0.0174(10) 0.0170(10) 0.0231(11) -0.0006(8) 0.0079(9) -0.0029(8)
C32A 0.0338(13) 0.0306(13) 0.0359(13) 0.0095(10) 0.0209(11) 0.0088(10)
C33A 0.0417(15) 0.0465(16) 0.0578(18) 0.0108(14) 0.0386(14) 0.0124(12)
C34A 0.0266(13) 0.0341(14) 0.0616(18) 0.0058(13) 0.0224(12) 0.0098(11)
C35A 0.0283(13) 0.0284(13) 0.0409(14) 0.0088(11) 0.0090(11) 0.0070(10)
C36A 0.0275(12) 0.0229(12) 0.0270(12) 0.0043(9) 0.0105(10) 0.0034(9)
C41A 0.0197(10) 0.0191(11) 0.0197(10) 0.0028(8) 0.0101(9) 0.0036(8)
C42A 0.0284(12) 0.0249(12) 0.0226(11) 0.0046(9) 0.0082(10) -0.0005(9)
C43A 0.0302(13) 0.0426(15) 0.0207(12) 0.0048(10) 0.0060(10) 0.0059(11)
C44A 0.0275(13) 0.0425(15) 0.0297(13) 0.0185(11) 0.0137(11) 0.0120(11)
C45A 0.0297(13) 0.0309(13) 0.0397(14) 0.0183(11) 0.0151(11) 0.0044(10)
C46A 0.0268(12) 0.0249(12) 0.0265(12) 0.0046(9) 0.0105(10) -0.0008(9)
C51A 0.0210(11) 0.0162(10) 0.0172(10) 0.0030(8) 0.0057(8) -0.0039(8)
C52A 0.0232(12) 0.0255(12) 0.0274(12) 0.0000(9) 0.0084(10) -0.0043(9)
C53A 0.0276(12) 0.0294(13) 0.0322(13) -0.0021(10) 0.0040(10) -0.0108(10)
C54A 0.0437(15) 0.0260(13) 0.0231(12) -0.0035(10) 0.0071(11) -0.0163(11)
C55A 0.0486(15) 0.0225(12) 0.0294(13) -0.0040(10) 0.0234(11) -0.0056(11)
C56A 0.0270(12) 0.0196(11) 0.0247(11) -0.0004(9) 0.0121(9) -0.0058(9)
C61A 0.0329(16) 0.111(3) 0.0435(17) 0.0356(18) 0.0045(13) 0.0186(17)
C62A 0.0247(12) 0.0297(13) 0.0277(12) -0.0081(10) 0.0042(10) 0.0081(10)
C63A 0.0241(13) 0.0508(17) 0.0489(16) -0.0094(13) 0.0125(12) -0.0005(11)
C71A 0.0283(13) 0.0302(13) 0.0345(13) 0.0090(11) 0.0087(10) 0.0009(10)
C72A 0.0198(11) 0.0259(12) 0.0173(10) -0.0001(9) 0.0009(9) -0.0016(9)
C73A 0.0227(12) 0.0381(14) 0.0270(12) 0.0071(10) 0.0053(10) -0.0008(10)
C81A 0.0306(14) 0.0600(19) 0.0476(16) -0.0078(14) 0.0154(12) 0.0109(13)
C82A 0.0247(12) 0.0272(12) 0.0258(12) -0.0080(9) 0.0072(10) 0.0032(9)
C83A 0.0382(14) 0.0300(14) 0.0348(14) -0.0019(11) 0.0029(11) 0.0068(11)
C91A 0.0259(13) 0.0604(19) 0.0395(15) -0.0044(13) 0.0007(11) 0.0089(12)
C92A 0.0227(12) 0.0429(15) 0.0238(12) -0.0016(10) 0.0019(10) 0.0094(10)
C93A 0.0518(18) 0.0423(17) 0.083(2) -0.0213(16) 0.0320(17) 0.0067(14)
C1 0.0307(12) 0.0234(12) 0.0251(11) 0.0012(9) 0.0170(10) 0.0065(9)
C2 0.0160(10) 0.0164(10) 0.0185(10) -0.0035(8) 0.0084(8) -0.0033(8)
C3 0.0171(10) 0.0151(10) 0.0205(10) -0.0018(8) 0.0071(8) 0.0022(8)
C4 0.0158(10) 0.0150(10) 0.0204(10) 0.0023(8) 0.0040(8) -0.0003(8)
C5 0.0306(13) 0.0304(13) 0.0267(12) 0.0075(10) 0.0088(10) 0.0129(10)
C11 0.0176(10) 0.0177(10) 0.0164(10) 0.0018(8) 0.0102(8) 0.0041(8)
C12 0.0262(11) 0.0209(11) 0.0164(10) -0.0018(8) 0.0073(9) 0.0041(9)
C13 0.0337(13) 0.0257(12) 0.0161(10) 0.0022(9) 0.0065(9) 0.0088(10)
C14 0.0337(13) 0.0245(12) 0.0246(12) 0.0095(9) 0.0184(10) 0.0097(10)
C15 0.0230(11) 0.0225(12) 0.0345(13) 0.0056(10) 0.0159(10) 0.0000(9)
C16 0.0158(10) 0.0263(12) 0.0236(11) 0.0041(9) 0.0087(9) 0.0009(9)
C21 0.0200(10) 0.0184(11) 0.0171(10) 0.0038(8) 0.0067(8) 0.0035(8)
C22 0.0229(11) 0.0231(12) 0.0195(11) 0.0013(9) 0.0051(9) 0.0004(9)
C23 0.0334(13) 0.0332(13) 0.0173(11) -0.0025(9) 0.0043(10) -0.0056(10)
C24 0.0420(14) 0.0353(14) 0.0164(11) 0.0036(10) 0.0118(10) -0.0005(11)
C25 0.0355(13) 0.0251(12) 0.0250(12) 0.0045(9) 0.0146(10) -0.0017(10)
C26 0.0238(11) 0.0183(11) 0.0199(11) 0.0024(8) 0.0073(9) 0.0020(9)
C31 0.0151(10) 0.0280(12) 0.0195(10) -0.0024(9) 0.0091(8) -0.0010(8)
C32 0.0293(12) 0.0250(12) 0.0315(12) -0.0072(10) 0.0156(10) -0.0077(10)
C33 0.0375(14) 0.0383(15) 0.0475(16) -0.0253(13) 0.0224(12) -0.0185(12)
C34 0.0265(13) 0.0628(19) 0.0262(13) -0.0213(12) 0.0088(10) -0.0100(12)
C35 0.0325(14) 0.0564(17) 0.0198(12) -0.0009(11) 0.0078(10) 0.0089(12)
C36 0.0308(12) 0.0309(13) 0.0219(11) -0.0018(10) 0.0106(10) 0.0055(10)
C41 0.0175(10) 0.0154(10) 0.0253(11) 0.0019(8) 0.0091(9) 0.0021(8)
C42 0.0309(13) 0.0270(12) 0.0366(13) -0.0055(10) 0.0198(11) -0.0023(10)
C43 0.0293(13) 0.0353(14) 0.0588(17) -0.0006(13) 0.0291(13) -0.0035(11)
C44 0.0219(12) 0.0293(14) 0.0619(18) 0.0038(13) 0.0109(12) -0.0055(10)
C45 0.0346(14) 0.0365(15) 0.0430(15) -0.0113(12) 0.0080(12) -0.0123(11)
C46 0.0277(12) 0.0270(12) 0.0279(12) -0.0040(10) 0.0107(10) -0.0045(10)
C51 0.0190(10) 0.0170(10) 0.0172(10) 0.0004(8) 0.0061(8) 0.0023(8)
C52 0.0271(12) 0.0317(13) 0.0438(14) 0.0141(11) 0.0220(11) 0.0090(10)
C53 0.0243(12) 0.0320(14) 0.0483(15) 0.0124(11) 0.0150(11) 0.0115(10)
C54 0.0372(13) 0.0240(12) 0.0270(12) 0.0077(10) 0.0095(10) 0.0111(10)
C55 0.0487(15) 0.0295(13) 0.0351(14) 0.0140(11) 0.0287(12) 0.0133(11)
C56 0.0274(12) 0.0228(12) 0.0287(12) 0.0056(9) 0.0172(10) 0.0069(9)
C61 0.057(2) 0.063(2) 0.069(2) -0.0428(18) 0.0126(17) -0.0122(16)
C62 0.0384(14) 0.0236(12) 0.0250(12) 0.0005(10) -0.0059(10) -0.0033(10)
C63 0.0470(17) 0.0467(17) 0.0445(16) -0.0071(13) 0.0163(13) -0.0198(13)
C71 0.0335(15) 0.097(3) 0.0352(15) -0.0183(16) 0.0088(12) -0.0091(15)
C72 0.0323(14) 0.0315(14) 0.0404(15) 0.0125(12) -0.0055(11) -0.0150(11)
C73 0.0234(15) 0.067(2) 0.107(3) -0.045(2) -0.0095(16) 0.0103(14)
C81 0.0261(14) 0.0587(19) 0.0421(15) 0.0058(14) 0.0064(12) -0.0060(12)
C82 0.0246(12) 0.0334(13) 0.0210(11) -0.0019(10) 0.0048(9) -0.0090(10)
C83 0.0409(16) 0.0355(16) 0.083(2) 0.0138(15) 0.0276(15) -0.0039(12)
C91 0.0464(16) 0.0344(15) 0.0548(18) -0.0145(13) 0.0064(14) -0.0042(13)
C92 0.0297(12) 0.0250(12) 0.0222(11) 0.0027(9) 0.0076(10) -0.0056(10)
C93 0.0309(14) 0.0431(16) 0.0400(15) 0.0042(12) 0.0111(11) -0.0109(11)

loop_
_atom_type_symbol
_atom_type_description
_atom_type_scat_dispersion_real
_atom_type_scat_dispersion_imag
_atom_type_scat_source
C C 0.0033 0.0016 'International Tables Vol C Tables 4.2.6.8 and 6.1.1.4'
H H 0.0000 0.0000 'International Tables Vol C Tables 4.2.6.8 and 6.1.1.4'
N N 0.0061 0.0033 'International Tables Vol C Tables 4.2.6.8 and 6.1.1.4'
P P 0.1023 0.0942 'International Tables Vol C Tables 4.2.6.8 and 6.1.1.4'
Cu Cu 0.3201 1.2651 'International Tables Vol C Tables 4.2.6.8 and 6.1.1.4'

loop_
_geom_angle_atom_site_label_1
_geom_angle_atom_site_label_2
_geom_angle_atom_site_label_3
_geom_angle
_geom_angle_site_symmetry_1
_geom_angle_site_symmetry_3
_geom_angle_publ_flag
C41A P1A C51A 102.73(9) . . ?
C41A P1A C31A 101.78(9) . . ?
C51A P1A C31A 101.06(9) . . ?
C41A P1A Cu1A 118.22(7) . . ?
C51A P1A Cu1A 117.26(6) . . ?
C31A P1A Cu1A 113.30(6) . . ?
N1A Cu1A N2A 97.25(6) . . ?
N1A Cu1A P1A 131.72(5) . . ?
N2A Cu1A P1A 130.87(5) . . ?
C31 P1 C51 103.07(9) . . ?
C31 P1 C41 103.85(9) . . ?
C51 P1 C41 99.25(9) . . ?
C31 P1 Cu1 115.28(7) . . ?
C51 P1 Cu1 120.20(6) . . ?
C41 P1 Cu1 112.85(6) . . ?
N1 Cu1 N2 97.87(6) . . ?
N1 Cu1 P1 134.79(5) . . ?
N2 Cu1 P1 127.29(5) . . ?
C2 N1 C11 117.75(15) . . ?
C2 N1 Cu1 121.36(13) . . ?
C11 N1 Cu1 120.19(12) . . ?
C4 N2 C21 118.00(16) . . ?
C4 N2 Cu1 121.44(13) . . ?
C21 N2 Cu1 120.30(12) . . ?
C2A N1A C11A 117.57(15) . . ?
C2A N1A Cu1A 121.70(13) . . ?
C11A N1A Cu1A 120.19(12) . . ?
C4A N2A C21A 118.18(16) . . ?
C4A N2A Cu1A 122.03(13) . . ?
C21A N2A Cu1A 119.70(12) . . ?
N1A C2A C3A 124.32(17) . . ?
N1A C2A C1A 120.14(17) . . ?
C3A C2A C1A 115.50(17) . . ?
C2A C3A C4A 129.38(18) . . ?
N2A C4A C3A 123.81(17) . . ?
N2A C4A C5A 120.78(18) . . ?
C3A C4A C5A 115.37(17) . . ?
C16A C11A C12A 120.71(18) . . ?
C16A C11A N1A 120.51(17) . . ?
C12A C11A N1A 118.74(17) . . ?
C13A C12A C11A 118.30(19) . . ?
C13A C12A C62A 120.11(18) . . ?
C11A C12A C62A 121.53(18) . . ?
C14A C13A C12A 121.6(2) . . ?
C13A C14A C15A 119.63(19) . . ?
C14A C15A C16A 121.56(19) . . ?
C15A C16A C11A 118.12(19) . . ?
C15A C16A C72A 120.25(18) . . ?
C11A C16A C72A 121.63(18) . . ?
C26A C21A C22A 120.76(18) . . ?
C26A C21A N2A 120.49(17) . . ?
C22A C21A N2A 118.66(18) . . ?
C23A C22A C21A 118.11(19) . . ?
C23A C22A C82A 121.17(19) . . ?
C21A C22A C82A 120.71(18) . . ?
C24A C23A C22A 121.6(2) . . ?
C25A C24A C23A 119.6(2) . . ?
C24A C25A C26A 121.5(2) . . ?
C25A C26A C21A 118.31(19) . . ?
C25A C26A C92A 119.46(19) . . ?
C21A C26A C92A 122.17(18) . . ?
C32A C31A C36A 118.79(19) . . ?
C32A C31A P1A 123.50(16) . . ?
C36A C31A P1A 117.62(15) . . ?
C31A C32A C33A 120.2(2) . . ?
C34A C33A C32A 120.3(2) . . ?
C33A C34A C35A 119.9(2) . . ?
C34A C35A C36A 120.1(2) . . ?
C35A C36A C31A 120.7(2) . . ?
C42A C41A C46A 118.97(19) . . ?
C42A C41A P1A 118.76(15) . . ?
C46A C41A P1A 122.14(16) . . ?
C41A C42A C43A 120.2(2) . . ?
C44A C43A C42A 120.2(2) . . ?
C43A C44A C45A 120.0(2) . . ?
C44A C45A C46A 120.0(2) . . ?
C45A C46A C41A 120.5(2) . . ?
C56A C51A C52A 118.63(19) . . ?
C56A C51A P1A 118.42(15) . . ?
C52A C51A P1A 122.95(16) . . ?
C53A C52A C51A 120.5(2) . . ?
C52A C53A C54A 120.7(2) . . ?
C53A C54A C55A 119.4(2) . . ?
C54A C55A C56A 120.4(2) . . ?
C55A C56A C51A 120.4(2) . . ?
C12A C62A C61A 110.10(19) . . ?
C12A C62A C63A 113.25(19) . . ?
C61A C62A C63A 110.4(2) . . ?
C16A C72A C71A 111.95(17) . . ?
C16A C72A C73A 112.22(18) . . ?
C71A C72A C73A 110.10(17) . . ?
C22A C82A C81A 112.78(19) . . ?
C22A C82A C83A 112.64(18) . . ?
C81A C82A C83A 109.66(19) . . ?
C26A C92A C91A 112.36(19) . . ?
C26A C92A C93A 110.6(2) . . ?
C91A C92A C93A 109.6(2) . . ?
N1 C2 C3 124.45(17) . . ?
N1 C2 C1 119.60(17) . . ?
C3 C2 C1 115.93(17) . . ?
C2 C3 C4 129.69(18) . . ?
N2 C4 C3 123.89(17) . . ?
N2 C4 C5 120.64(18) . . ?
C3 C4 C5 115.41(17) . . ?
C16 C11 C12 120.18(18) . . ?
C16 C11 N1 118.41(17) . . ?
C12 C11 N1 121.36(17) . . ?
C13 C12 C11 118.71(19) . . ?
C13 C12 C62 119.83(19) . . ?
C11 C12 C62 121.45(18) . . ?
C14 C13 C12 121.5(2) . . ?
C15 C14 C13 119.3(2) . . ?
C14 C15 C16 121.4(2) . . ?
C15 C16 C11 118.88(19) . . ?
C15 C16 C72 119.44(19) . . ?
C11 C16 C72 121.66(18) . . ?
C22 C21 C26 120.82(18) . . ?
C22 C21 N2 120.02(17) . . ?
C26 C21 N2 119.12(17) . . ?
C23 C22 C21 118.13(19) . . ?
C23 C22 C82 119.77(19) . . ?
C21 C22 C82 122.04(18) . . ?
C24 C23 C22 121.8(2) . . ?
C23 C24 C25 119.7(2) . . ?
C24 C25 C26 121.3(2) . . ?
C25 C26 C21 118.26(19) . . ?
C25 C26 C92 120.26(19) . . ?
C21 C26 C92 121.48(18) . . ?
C32 C31 C36 118.69(19) . . ?
C32 C31 P1 123.05(16) . . ?
C36 C31 P1 118.16(16) . . ?
C31 C32 C33 119.9(2) . . ?
C34 C33 C32 120.8(2) . . ?
C33 C34 C35 119.5(2) . . ?
C34 C35 C36 120.3(2) . . ?
C35 C36 C31 120.7(2) . . ?
C42 C41 C46 118.44(19) . . ?
C42 C41 P1 124.42(16) . . ?
C46 C41 P1 116.72(15) . . ?
C41 C42 C43 120.6(2) . . ?
C44 C43 C42 120.4(2) . . ?
C43 C44 C45 119.9(2) . . ?
C44 C45 C46 119.9(2) . . ?
C45 C46 C41 120.8(2) . . ?
C56 C51 C52 118.26(19) . . ?
C56 C51 P1 120.67(15) . . ?
C52 C51 P1 121.03(15) . . ?
C53 C52 C51 121.0(2) . . ?
C52 C53 C54 120.4(2) . . ?
C53 C54 C55 119.2(2) . . ?
C54 C55 C56 120.6(2) . . ?
C51 C56 C55 120.42(19) . . ?
C12 C62 C63 111.27(19) . . ?
C12 C62 C61 112.6(2) . . ?
C63 C62 C61 109.2(2) . . ?
C71 C72 C16 112.0(2) . . ?
C71 C72 C73 109.5(2) . . ?
C16 C72 C73 111.2(2) . . ?
C81 C82 C22 112.63(19) . . ?
C81 C82 C83 110.7(2) . . ?
C22 C82 C83 110.20(19) . . ?
C26 C92 C91 112.23(19) . . ?
C26 C92 C93 112.86(19) . . ?
C91 C92 C93 109.7(2) . . ?

loop_
_geom_bond_atom_site_label_1
_geom_bond_atom_site_label_2
_geom_bond_distance
_geom_bond_site_symmetry_2
_geom_bond_publ_flag
P1A C41A 1.830(2) . ?
P1A C51A 1.833(2) . ?
P1A C31A 1.839(2) . ?
P1A Cu1A 2.1814(6) . ?
Cu1A N1A 1.9671(15) . ?
Cu1A N2A 1.9705(16) . ?
P1 C31 1.827(2) . ?
P1 C51 1.829(2) . ?
P1 C41 1.838(2) . ?
P1 Cu1 2.1793(6) . ?
Cu1 N1 1.9647(15) . ?
Cu1 N2 1.9741(16) . ?
N1 C2 1.334(2) . ?
N1 C11 1.434(2) . ?
N2 C4 1.334(2) . ?
N2 C21 1.437(2) . ?
N1A C2A 1.331(2) . ?
N1A C11A 1.434(2) . ?
N2A C4A 1.331(2) . ?
N2A C21A 1.430(2) . ?
C1A C2A 1.522(3) . ?
C2A C3A 1.400(3) . ?
C3A C4A 1.404(3) . ?
C4A C5A 1.519(3) . ?
C11A C16A 1.411(3) . ?
C11A C12A 1.414(3) . ?
C12A C13A 1.390(3) . ?
C12A C62A 1.518(3) . ?
C13A C14A 1.379(3) . ?
C14A C15A 1.382(3) . ?
C15A C16A 1.395(3) . ?
C16A C72A 1.516(3) . ?
C21A C26A 1.406(3) . ?
C21A C22A 1.413(3) . ?
C22A C23A 1.393(3) . ?
C22A C82A 1.517(3) . ?
C23A C24A 1.379(3) . ?
C24A C25A 1.378(3) . ?
C25A C26A 1.393(3) . ?
C26A C92A 1.524(3) . ?
C31A C32A 1.386(3) . ?
C31A C36A 1.394(3) . ?
C32A C33A 1.395(3) . ?
C33A C34A 1.377(3) . ?
C34A C35A 1.381(3) . ?
C35A C36A 1.383(3) . ?
C41A C42A 1.389(3) . ?
C41A C46A 1.390(3) . ?
C42A C43A 1.389(3) . ?
C43A C44A 1.378(3) . ?
C44A C45A 1.379(3) . ?
C45A C46A 1.388(3) . ?
C51A C56A 1.393(3) . ?
C51A C52A 1.398(3) . ?
C52A C53A 1.381(3) . ?
C53A C54A 1.382(3) . ?
C54A C55A 1.385(3) . ?
C55A C56A 1.391(3) . ?
C61A C62A 1.521(3) . ?
C62A C63A 1.527(3) . ?
C71A C72A 1.529(3) . ?
C72A C73A 1.530(3) . ?
C81A C82A 1.530(3) . ?
C82A C83A 1.531(3) . ?
C91A C92A 1.528(3) . ?
C92A C93A 1.537(4) . ?
C1 C2 1.523(3) . ?
C2 C3 1.395(3) . ?
C3 C4 1.407(3) . ?
C4 C5 1.516(3) . ?
C11 C16 1.403(3) . ?
C11 C12 1.406(3) . ?
C12 C13 1.391(3) . ?
C12 C62 1.519(3) . ?
C13 C14 1.381(3) . ?
C14 C15 1.378(3) . ?
C15 C16 1.391(3) . ?
C16 C72 1.523(3) . ?
C21 C22 1.409(3) . ?
C21 C26 1.411(3) . ?
C22 C23 1.391(3) . ?
C22 C82 1.523(3) . ?
C23 C24 1.376(3) . ?
C24 C25 1.382(3) . ?
C25 C26 1.395(3) . ?
C26 C92 1.514(3) . ?
C31 C32 1.391(3) . ?
C31 C36 1.394(3) . ?
C32 C33 1.393(3) . ?
C33 C34 1.375(4) . ?
C34 C35 1.381(3) . ?
C35 C36 1.384(3) . ?
C41 C42 1.379(3) . ?
C41 C46 1.388(3) . ?
C42 C43 1.391(3) . ?
C43 C44 1.365(4) . ?
C44 C45 1.377(3) . ?
C45 C46 1.387(3) . ?
C51 C56 1.382(3) . ?
C51 C52 1.398(3) . ?
C52 C53 1.374(3) . ?
C53 C54 1.379(3) . ?
C54 C55 1.380(3) . ?
C55 C56 1.390(3) . ?
C61 C62 1.524(3) . ?
C62 C63 1.524(3) . ?
C71 C72 1.522(4) . ?
C72 C73 1.533(4) . ?
C81 C82 1.518(3) . ?
C82 C83 1.523(3) . ?
C91 C92 1.522(3) . ?
C92 C93 1.525(3) . ?
